data_2242950
loop_
_publ_author_name
'Marten, Jan'
'Seichter, Wilhelm'
'Weber, Edwin'

_publ_section_title
;
 Crystal structure of
 (<i>N</i>,<i>N</i>'-ethylenebis{3-[2-(3-nitrophenyl)hydrazin-1-ylidene]-4-oxopentan-2-iminato})copper(II)--3-[2-(3-nitrophenyl)hydrazin-1-ylidene]pentane-2,4-dione
 (1/1)
;
_journal_coeditor_code YK2120
_journal_issue 6
_journal_name_full 'Acta Crystallographica Section E'
_journal_page_first 834
_journal_page_last 837
_journal_paper_doi 10.1107/S2056989019005838
_journal_volume 75
_journal_year 2019
_chemical_formula_iupac '[Cu (C24 H24 N8 O6)], C11 H11 N3 O4'
_chemical_formula_moiety 'C35 H35 Cu N11 O10'
_chemical_formula_sum 'C35 H35 Cu N11 O10'
_chemical_formula_weight 833.28
_chemical_name_systematic
'(<i>N</i>,<i>N</i>'-Ethylenebis{3-[2-(3-nitrophenyl)hydrazin-1-ylidene]-4-oxopentan-2-iminato})copper(II)--3-[2-(3-nitrophenyl)hydrazine-1-ylidene]pentane-2,4-dione (1/1)'
_space_group_crystal_system orthorhombic
_space_group_IT_number 61
_space_group_name_Hall '-P 2ac 2ab'
_space_group_name_H-M_alt 'P b c a'
_symmetry_space_group_name_Hall '-P 2ac 2ab'
_symmetry_space_group_name_H-M 'P b c a'
_atom_sites_solution_hydrogens mixed
_atom_sites_solution_primary direct
_atom_sites_solution_secondary difmap
_audit_creation_method SHELXL-2014/7
_cell_angle_alpha 90
_cell_angle_beta 90
_cell_angle_gamma 90
_cell_formula_units_Z 8
_cell_length_a 15.5820(5)
_cell_length_b 20.0517(7)
_cell_length_c 23.3082(8)
_cell_measurement_reflns_used 8051
_cell_measurement_temperature 153(2)
_cell_measurement_theta_max 28.16
_cell_measurement_theta_min 2.18
_cell_volume 7282.5(4)
_computing_cell_refinement
;
SAINT (Bruker, 2014)
;
_computing_data_collection
;
APEX2 (Bruker, 2014)
;
_computing_data_reduction
;
SAINT (Bruker, 2014)
;
_computing_molecular_graphics
;
ORTEP-3 for Windows (Farrugia, 2012)
;
_computing_publication_material
;
SHELXTL (Sheldrick, 2008)
;
_computing_structure_refinement
;
SHELXL2014 (Sheldrick, 2015)
;
_computing_structure_solution
;
SHELXS97 (Sheldrick, 2008)
;
_diffrn_ambient_temperature 153(2)
_diffrn_measured_fraction_theta_full 0.998
_diffrn_measured_fraction_theta_max 0.995
_diffrn_measurement_device_type 'Bruker SMART APEXII'
_diffrn_measurement_method '\f and \w scans'
_diffrn_radiation_type MoK\a
_diffrn_radiation_wavelength 0.71073
_diffrn_reflns_av_R_equivalents 0.1061
_diffrn_reflns_av_unetI/netI 0.0640
_diffrn_reflns_limit_h_max 21
_diffrn_reflns_limit_h_min -20
_diffrn_reflns_limit_k_max 25
_diffrn_reflns_limit_k_min -27
_diffrn_reflns_limit_l_max 28
_diffrn_reflns_limit_l_min -31
_diffrn_reflns_number 86372
_diffrn_reflns_theta_full 25.242
_diffrn_reflns_theta_max 29.249
_diffrn_reflns_theta_min 2.182
_exptl_absorpt_coefficient_mu 0.675
_exptl_absorpt_correction_T_max 0.9543
_exptl_absorpt_correction_T_min 0.7120
_exptl_absorpt_correction_type multi-scan
_exptl_absorpt_process_details
;
(SADABS; Bruker, 2008)
;
_exptl_crystal_colour blue
_exptl_crystal_density_diffrn 1.520
_exptl_crystal_description plate
_exptl_crystal_F_000 3448
_exptl_crystal_size_max 0.540
_exptl_crystal_size_mid 0.440
_exptl_crystal_size_min 0.070
_refine_diff_density_max 1.005
_refine_diff_density_min -0.675
_refine_ls_extinction_method none
_refine_ls_goodness_of_fit_ref 0.955
_refine_ls_hydrogen_treatment mixed
_refine_ls_matrix_type full
_refine_ls_number_parameters 524
_refine_ls_number_reflns 9862
_refine_ls_number_restraints 1
_refine_ls_restrained_S_all 0.955
_refine_ls_R_factor_all 0.0875
_refine_ls_R_factor_gt 0.0466
_refine_ls_shift/su_max 0.001
_refine_ls_shift/su_mean 0.000
_refine_ls_structure_factor_coef Fsqd
_refine_ls_weighting_details 'w=1/[\s^2^(Fo^2^)+(0.0736P)^2^+0.2354P] where P=(Fo^2^+2Fc^2^)/3'
_refine_ls_weighting_scheme calc
_refine_ls_wR_factor_gt 0.1116
_refine_ls_wR_factor_ref 0.1298
_reflns_number_gt 6112
_reflns_number_total 9862
_reflns_threshold_expression 'I > 2\s(I)'
_cod_data_source_file yk2120sup1.cif
_cod_data_source_block I
_cod_database_code 2242950
_shelx_space_group_comment
;
The symmetry employed for this shelxl refinement is uniquely defined
by the following loop, which should always be used as a source of
symmetry information in preference to the above space-group names.
They are only intended as comments.
;
_shelx_estimated_absorpt_t_min 0.712
_shelx_estimated_absorpt_t_max 0.954

loop_
_space_group_symop_operation_xyz
'x, y, z'
'-x+1/2, -y, z+1/2'
'-x, y+1/2, -z+1/2'
'x+1/2, -y+1/2, -z'
'-x, -y, -z'
'x-1/2, y, -z-1/2'
'x, -y-1/2, z-1/2'
'-x-1/2, y-1/2, z'

loop_
_atom_site_type_symbol
_atom_site_label
_atom_site_fract_x
_atom_site_fract_y
_atom_site_fract_z
_atom_site_U_iso_or_equiv
_atom_site_adp_type
_atom_site_calc_flag
_atom_site_occupancy
Cu Cu1 0.23540(2) 0.01555(2) 0.46535(2) 0.01874(9) Uani d 1
O O1 -0.07371(10) -0.09037(9) 0.50519(7) 0.0288(4) Uani d 1
O O2 0.46419(12) -0.03799(13) 0.31472(9) 0.0542(6) Uani d 1
O O3 0.43989(13) -0.02538(13) 0.22515(9) 0.0543(6) Uani d 1
O O4 0.56630(10) 0.08866(10) 0.47203(8) 0.0357(4) Uani d 1
O O5 0.23463(12) 0.16123(9) 0.16939(7) 0.0348(4) Uani d 1
O O6 0.35277(12) 0.13307(11) 0.21053(8) 0.0419(5) Uani d 1
N N1 0.10026(11) -0.06399(9) 0.41500(7) 0.0171(4) Uani d 1
N N2 0.17823(11) -0.04081(9) 0.40872(7) 0.0181(4) Uani d 1
N N3 0.41581(13) -0.03341(11) 0.27448(9) 0.0293(5) Uani d 1
N N4 0.36211(11) 0.10044(9) 0.41302(8) 0.0197(4) Uani d 1
N N5 0.27979(11) 0.08627(9) 0.41566(7) 0.0180(4) Uani d 1
N N6 0.27544(13) 0.14372(10) 0.21161(8) 0.0244(4) Uani d 1
N N7 0.18147(11) -0.03715(10) 0.52509(7) 0.0200(4) Uani d 1
N N8 0.31978(12) 0.04022(10) 0.52296(8) 0.0208(4) Uani d 1
C C1 0.07728(15) -0.11055(13) 0.57134(10) 0.0282(5) Uani d 1
H H1A 0.1254 -0.1339 0.5895 0.042 Uiso calc 1
H H1B 0.0352 -0.1432 0.5576 0.042 Uiso calc 1
H H1C 0.0500 -0.0809 0.5994 0.042 Uiso calc 1
C C2 0.10993(14) -0.06983(11) 0.52124(9) 0.0188(4) Uani d 1
C C3 0.06458(13) -0.07253(11) 0.46652(9) 0.0176(4) Uani d 1
C C4 -0.02728(13) -0.09027(11) 0.46301(10) 0.0203(5) Uani d 1
C C5 -0.06491(15) -0.10480(14) 0.40497(10) 0.0315(6) Uani d 1
H H5A -0.1214 -0.1256 0.4096 0.047 Uiso calc 1
H H5B -0.0269 -0.1352 0.3840 0.047 Uiso calc 1
H H5C -0.0710 -0.0631 0.3834 0.047 Uiso calc 1
C C6 0.20627(13) -0.04200(11) 0.35057(9) 0.0175(4) Uani d 1
C C7 0.29434(13) -0.04252(11) 0.34078(9) 0.0191(4) Uani d 1
H H7 0.3338 -0.0463 0.3717 0.023 Uiso calc 1
C C8 0.32268(14) -0.03731(12) 0.28491(10) 0.0214(5) Uani d 1
C C9 0.26778(15) -0.03286(11) 0.23830(10) 0.0224(5) Uani d 1
H H9 0.2895 -0.0283 0.2004 0.027 Uiso calc 1
C C10 0.18059(15) -0.03522(11) 0.24867(10) 0.0227(5) Uani d 1
H H10 0.1415 -0.0339 0.2174 0.027 Uiso calc 1
C C11 0.14957(14) -0.03950(11) 0.30421(9) 0.0204(5) Uani d 1
H H11 0.0894 -0.0407 0.3108 0.025 Uiso calc 1
C C12 0.44975(16) 0.08755(14) 0.56354(11) 0.0351(6) Uani d 1
H H12A 0.4146 0.1030 0.5958 0.053 Uiso calc 1
H H12B 0.4891 0.1232 0.5518 0.053 Uiso calc 1
H H12C 0.4829 0.0483 0.5753 0.053 Uiso calc 1
C C13 0.39251(14) 0.06942(11) 0.51413(10) 0.0213(5) Uani d 1
C C14 0.41621(13) 0.08968(11) 0.45596(9) 0.0204(5) Uani d 1
C C15 0.50662(15) 0.10235(12) 0.43992(11) 0.0257(5) Uani d 1
C C16 0.52487(15) 0.12956(15) 0.38115(11) 0.0377(7) Uani d 1
H H16A 0.5842 0.1457 0.3795 0.057 Uiso calc 1
H H16B 0.4856 0.1665 0.3730 0.057 Uiso calc 1
H H16C 0.5168 0.0943 0.3526 0.057 Uiso calc 1
C C17 0.23544(13) 0.10738(10) 0.36559(9) 0.0172(4) Uani d 1
C C18 0.27775(13) 0.11919(11) 0.31372(9) 0.0191(4) Uani d 1
H H18 0.3385 0.1164 0.3114 0.023 Uiso calc 1
C C19 0.22975(14) 0.13491(11) 0.26627(9) 0.0200(5) Uani d 1
C C20 0.14114(14) 0.14071(11) 0.26706(10) 0.0228(5) Uani d 1
H H20 0.1098 0.1516 0.2334 0.027 Uiso calc 1
C C21 0.10001(14) 0.12994(11) 0.31900(10) 0.0238(5) Uani d 1
H H21 0.0393 0.1339 0.3212 0.029 Uiso calc 1
C C22 0.14640(13) 0.11353(11) 0.36762(9) 0.0204(5) Uani d 1
H H22 0.1172 0.1064 0.4029 0.025 Uiso calc 1
C C23 0.23529(15) -0.04049(13) 0.57677(10) 0.0249(5) Uani d 1
H H23A 0.2720 -0.0808 0.5752 0.030 Uiso calc 1
H H23B 0.1984 -0.0437 0.6112 0.030 Uiso calc 1
C C24 0.29118(15) 0.02124(13) 0.58082(10) 0.0260(5) Uani d 1
H H24A 0.2582 0.0583 0.5982 0.031 Uiso calc 1
H H24B 0.3416 0.0120 0.6055 0.031 Uiso calc 1
O O1A 0.46165(13) 0.22072(15) 0.78627(10) 0.0664(7) Uani d 1
O O2A 0.28475(13) 0.17207(10) 0.66034(9) 0.0457(5) Uani d 1
O O3A 0.04080(11) 0.24229(10) 0.94118(10) 0.0469(5) Uani d 1
O O4A 0.06525(13) 0.25224(11) 1.03186(10) 0.0499(6) Uani d 1
N N1A 0.28478(13) 0.20901(10) 0.80646(10) 0.0296(5) Uani d 1
N N2A 0.33228(13) 0.21815(11) 0.85192(10) 0.0332(5) Uani d 1
H H2A 0.3888(7) 0.2245(15) 0.8469(13) 0.051(9) Uiso d 1
N N3A 0.08951(14) 0.24565(11) 0.98228(12) 0.0370(6) Uani d 1
C C1A 0.45036(19) 0.21587(17) 0.68630(13) 0.0501(8) Uani d 1
H H1A1 0.5084 0.2346 0.6880 0.075 Uiso calc 1
H H1A2 0.4142 0.2441 0.6619 0.075 Uiso calc 1
H H1A3 0.4527 0.1707 0.6703 0.075 Uiso calc 1
C C2A 0.41369(17) 0.21322(14) 0.74488(13) 0.0386(7) Uani d 1
C C3A 0.32060(16) 0.20372(12) 0.75493(11) 0.0295(6) Uani d 1
C C4A 0.25922(17) 0.18854(13) 0.70795(13) 0.0341(6) Uani d 1
C C5A 0.16462(17) 0.19307(15) 0.71948(13) 0.0423(7) Uani d 1
H H5A1 0.1413 0.2328 0.7006 0.063 Uiso calc 1
H H5A2 0.1548 0.1962 0.7609 0.063 Uiso calc 1
H H5A3 0.1360 0.1532 0.7045 0.063 Uiso calc 1
C C6A 0.29704(16) 0.22805(12) 0.90680(11) 0.0277(5) Uani d 1
C C7A 0.20906(16) 0.22976(12) 0.91655(12) 0.0291(6) Uani d 1
H H7A 0.1691 0.2227 0.8864 0.035 Uiso calc 1
C C8A 0.18222(15) 0.24215(12) 0.97171(12) 0.0310(6) Uani d 1
C C9A 0.23753(18) 0.25281(14) 1.01735(14) 0.0367(6) Uani d 1
H H9A 0.2164 0.2613 1.0549 0.044 Uiso calc 1
C C10A 0.32440(17) 0.25058(13) 1.00628(13) 0.0369(6) Uani d 1
H H10A 0.3642 0.2577 1.0366 0.044 Uiso calc 1
C C11A 0.35401(16) 0.23805(13) 0.95142(12) 0.0330(6) Uani d 1
H H11A 0.4140 0.2363 0.9443 0.040 Uiso calc 1

loop_
_atom_site_aniso_label
_atom_site_aniso_U_11
_atom_site_aniso_U_22
_atom_site_aniso_U_33
_atom_site_aniso_U_12
_atom_site_aniso_U_13
_atom_site_aniso_U_23
Cu1 0.01805(14) 0.02554(15) 0.01264(15) -0.00435(10) -0.00054(11) 0.00152(11)
O1 0.0193(8) 0.0433(10) 0.0237(10) -0.0008(7) 0.0055(7) 0.0031(8)
O2 0.0194(10) 0.1091(19) 0.0342(12) 0.0037(10) -0.0026(9) 0.0060(12)
O3 0.0299(11) 0.1047(19) 0.0285(12) -0.0084(11) 0.0138(9) -0.0071(11)
O4 0.0180(8) 0.0470(11) 0.0420(12) -0.0009(7) -0.0038(8) 0.0096(9)
O5 0.0451(11) 0.0437(11) 0.0155(9) 0.0029(8) -0.0008(8) 0.0026(8)
O6 0.0291(10) 0.0713(14) 0.0254(11) 0.0017(9) 0.0110(8) 0.0074(9)
N1 0.0152(9) 0.0209(9) 0.0152(10) -0.0009(7) 0.0019(7) 0.0002(7)
N2 0.0149(9) 0.0263(10) 0.0132(10) -0.0015(7) 0.0019(7) -0.0010(7)
N3 0.0193(10) 0.0425(13) 0.0261(12) 0.0009(8) 0.0057(9) -0.0055(9)
N4 0.0166(9) 0.0229(10) 0.0197(10) -0.0026(7) 0.0023(7) -0.0014(7)
N5 0.0160(9) 0.0259(10) 0.0122(9) -0.0009(7) 0.0000(7) -0.0001(7)
N6 0.0328(12) 0.0263(10) 0.0140(11) -0.0034(8) 0.0029(9) -0.0022(8)
N7 0.0187(9) 0.0287(10) 0.0125(10) -0.0021(7) -0.0001(7) 0.0017(7)
N8 0.0201(9) 0.0283(10) 0.0139(10) -0.0030(8) -0.0017(7) 0.0000(8)
C1 0.0287(13) 0.0370(14) 0.0189(13) -0.0090(10) 0.0002(10) 0.0064(10)
C2 0.0189(11) 0.0234(11) 0.0142(11) 0.0018(8) 0.0021(8) 0.0008(8)
C3 0.0165(10) 0.0212(11) 0.0151(11) -0.0001(8) 0.0018(9) 0.0005(9)
C4 0.0176(11) 0.0249(12) 0.0184(12) -0.0002(8) 0.0006(9) 0.0036(9)
C5 0.0186(12) 0.0507(16) 0.0251(14) -0.0082(11) -0.0044(10) 0.0038(11)
C6 0.0196(10) 0.0191(10) 0.0138(11) -0.0022(8) 0.0021(9) -0.0005(8)
C7 0.0177(10) 0.0251(11) 0.0144(11) 0.0009(9) -0.0019(9) -0.0019(9)
C8 0.0162(10) 0.0283(12) 0.0196(12) -0.0002(9) 0.0032(9) -0.0038(9)
C9 0.0269(12) 0.0280(12) 0.0124(11) -0.0011(9) 0.0047(9) -0.0022(9)
C10 0.0253(12) 0.0276(12) 0.0150(12) 0.0004(9) -0.0023(9) -0.0012(9)
C11 0.0170(11) 0.0245(11) 0.0197(12) -0.0009(8) -0.0009(9) -0.0009(9)
C12 0.0307(14) 0.0470(16) 0.0275(15) -0.0145(12) -0.0082(11) 0.0006(12)
C13 0.0202(11) 0.0237(12) 0.0200(12) -0.0013(8) -0.0007(9) 0.0009(9)
C14 0.0166(10) 0.0246(12) 0.0201(13) -0.0016(8) -0.0011(9) -0.0011(9)
C15 0.0211(12) 0.0276(13) 0.0284(14) -0.0041(9) 0.0002(10) -0.0010(10)
C16 0.0212(12) 0.0599(19) 0.0320(16) -0.0085(12) 0.0048(11) 0.0052(13)
C17 0.0181(10) 0.0183(10) 0.0152(11) -0.0027(8) -0.0004(9) -0.0016(8)
C18 0.0179(11) 0.0203(11) 0.0191(12) -0.0031(8) 0.0020(9) -0.0006(9)
C19 0.0273(12) 0.0196(11) 0.0132(11) -0.0037(9) 0.0043(9) 0.0001(8)
C20 0.0242(12) 0.0240(11) 0.0202(13) 0.0011(9) -0.0042(9) 0.0025(9)
C21 0.0189(11) 0.0285(13) 0.0240(13) 0.0024(9) 0.0014(9) 0.0015(10)
C22 0.0200(11) 0.0245(11) 0.0168(12) -0.0001(8) 0.0051(9) 0.0020(9)
C23 0.0241(11) 0.0348(13) 0.0157(12) -0.0046(10) -0.0034(10) 0.0058(10)
C24 0.0232(11) 0.0399(14) 0.0148(12) -0.0082(10) -0.0012(10) -0.0009(10)
O1A 0.0253(11) 0.125(2) 0.0487(15) -0.0036(13) 0.0007(10) -0.0065(14)
O2A 0.0480(12) 0.0499(13) 0.0391(13) -0.0020(9) -0.0019(10) -0.0082(10)
O3A 0.0217(10) 0.0523(13) 0.0666(16) 0.0003(8) -0.0052(10) -0.0050(11)
O4A 0.0394(12) 0.0507(13) 0.0598(16) -0.0008(9) 0.0198(11) -0.0019(10)
N1A 0.0268(11) 0.0212(10) 0.0408(14) 0.0010(8) -0.0017(10) 0.0022(9)
N2A 0.0194(11) 0.0390(13) 0.0413(15) 0.0025(9) -0.0025(10) 0.0045(10)
N3A 0.0273(12) 0.0277(12) 0.0561(17) -0.0010(9) 0.0066(12) -0.0004(11)
C1A 0.0426(17) 0.058(2) 0.050(2) -0.0103(14) 0.0105(15) -0.0140(15)
C2A 0.0309(15) 0.0421(16) 0.0430(18) 0.0001(12) 0.0060(13) -0.0037(13)
C3A 0.0293(13) 0.0230(12) 0.0363(16) 0.0030(9) 0.0015(11) -0.0006(10)
C4A 0.0338(15) 0.0234(13) 0.0451(18) 0.0008(10) -0.0033(13) 0.0007(11)
C5A 0.0324(15) 0.0404(16) 0.054(2) -0.0016(11) -0.0050(13) -0.0117(14)
C6A 0.0250(12) 0.0260(13) 0.0321(15) 0.0032(9) 0.0007(11) 0.0049(10)
C7A 0.0235(12) 0.0246(12) 0.0392(16) 0.0001(9) -0.0047(11) 0.0025(10)
C8A 0.0193(12) 0.0253(13) 0.0483(18) 0.0015(9) 0.0018(12) 0.0050(11)
C9A 0.0367(15) 0.0365(15) 0.0369(16) 0.0031(11) 0.0011(12) 0.0034(12)
C10A 0.0309(14) 0.0410(15) 0.0388(17) 0.0013(11) -0.0111(13) 0.0055(12)
C11A 0.0218(12) 0.0347(14) 0.0426(18) 0.0023(10) -0.0012(11) 0.0072(11)

loop_
_atom_type_symbol
_atom_type_description
_atom_type_scat_dispersion_real
_atom_type_scat_dispersion_imag
_atom_type_scat_source
C C 0.0033 0.0016 'International Tables Vol C Tables 4.2.6.8 and 6.1.1.4'
H H 0.0000 0.0000 'International Tables Vol C Tables 4.2.6.8 and 6.1.1.4'
N N 0.0061 0.0033 'International Tables Vol C Tables 4.2.6.8 and 6.1.1.4'
O O 0.0106 0.0060 'International Tables Vol C Tables 4.2.6.8 and 6.1.1.4'
Cu Cu 0.3201 1.2651 'International Tables Vol C Tables 4.2.6.8 and 6.1.1.4'

loop_
_geom_angle_atom_site_label_1
_geom_angle_atom_site_label_2
_geom_angle_atom_site_label_3
_geom_angle
N7 Cu1 N8 86.32(8)
N7 Cu1 N2 88.42(8)
N8 Cu1 N2 157.38(8)
N7 Cu1 N5 166.59(8)
N8 Cu1 N5 89.16(7)
N2 Cu1 N5 100.40(7)
N2 N1 C3 122.21(18)
N1 N2 C6 112.66(17)
N1 N2 Cu1 123.59(14)
C6 N2 Cu1 120.87(13)
O2 N3 O3 123.4(2)
O2 N3 C8 118.9(2)
O3 N3 C8 117.7(2)
N5 N4 C14 123.34(18)
N4 N5 C17 111.82(17)
N4 N5 Cu1 121.92(14)
C17 N5 Cu1 122.01(13)
O5 N6 O6 123.0(2)
O5 N6 C19 118.68(19)
O6 N6 C19 118.27(19)
C2 N7 C23 121.64(18)
C2 N7 Cu1 126.75(15)
C23 N7 Cu1 111.48(13)
C13 N8 C24 121.95(19)
C13 N8 Cu1 126.78(16)
C24 N8 Cu1 111.27(13)
C2 C1 H1A 109.5
C2 C1 H1B 109.5
H1A C1 H1B 109.5
C2 C1 H1C 109.5
H1A C1 H1C 109.5
H1B C1 H1C 109.5
N7 C2 C3 119.72(19)
N7 C2 C1 120.57(19)
C3 C2 C1 119.46(19)
N1 C3 C2 125.46(19)
N1 C3 C4 112.64(18)
C2 C3 C4 121.77(19)
O1 C4 C3 122.0(2)
O1 C4 C5 119.6(2)
C3 C4 C5 118.32(19)
C4 C5 H5A 109.5
C4 C5 H5B 109.5
H5A C5 H5B 109.5
C4 C5 H5C 109.5
H5A C5 H5C 109.5
H5B C5 H5C 109.5
C7 C6 C11 119.83(19)
C7 C6 N2 117.31(18)
C11 C6 N2 122.79(19)
C8 C7 C6 118.0(2)
C8 C7 H7 121.0
C6 C7 H7 121.0
C7 C8 C9 123.2(2)
C7 C8 N3 118.4(2)
C9 C8 N3 118.4(2)
C10 C9 C8 117.9(2)
C10 C9 H9 121.0
C8 C9 H9 121.0
C9 C10 C11 120.6(2)
C9 C10 H10 119.7
C11 C10 H10 119.7
C10 C11 C6 120.3(2)
C10 C11 H11 119.8
C6 C11 H11 119.8
C13 C12 H12A 109.5
C13 C12 H12B 109.5
H12A C12 H12B 109.5
C13 C12 H12C 109.5
H12A C12 H12C 109.5
H12B C12 H12C 109.5
N8 C13 C14 119.7(2)
N8 C13 C12 120.6(2)
C14 C13 C12 119.6(2)
N4 C14 C13 125.75(19)
N4 C14 C15 112.74(19)
C13 C14 C15 121.5(2)
O4 C15 C14 122.0(2)
O4 C15 C16 119.7(2)
C14 C15 C16 118.2(2)
C15 C16 H16A 109.5
C15 C16 H16B 109.5
H16A C16 H16B 109.5
C15 C16 H16C 109.5
H16A C16 H16C 109.5
H16B C16 H16C 109.5
C22 C17 C18 119.0(2)
C22 C17 N5 118.85(18)
C18 C17 N5 122.12(18)
C19 C18 C17 118.63(19)
C19 C18 H18 120.7
C17 C18 H18 120.7
C18 C19 C20 123.5(2)
C18 C19 N6 117.53(19)
C20 C19 N6 118.9(2)
C19 C20 C21 117.3(2)
C19 C20 H20 121.3
C21 C20 H20 121.3
C22 C21 C20 120.7(2)
C22 C21 H21 119.6
C20 C21 H21 119.6
C21 C22 C17 120.9(2)
C21 C22 H22 119.6
C17 C22 H22 119.6
N7 C23 C24 109.98(19)
N7 C23 H23A 109.7
C24 C23 H23A 109.7
N7 C23 H23B 109.7
C24 C23 H23B 109.7
H23A C23 H23B 108.2
N8 C24 C23 109.15(18)
N8 C24 H24A 109.8
C23 C24 H24A 109.8
N8 C24 H24B 109.8
C23 C24 H24B 109.8
H24A C24 H24B 108.3
N2A N1A C3A 120.5(2)
N1A N2A C6A 122.5(2)
N1A N2A H2A 118(2)
C6A N2A H2A 119(2)
O4A N3A O3A 123.6(2)
O4A N3A C8A 117.9(2)
O3A N3A C8A 118.5(2)
C2A C1A H1A1 109.5
C2A C1A H1A2 109.5
H1A1 C1A H1A2 109.5
C2A C1A H1A3 109.5
H1A1 C1A H1A3 109.5
H1A2 C1A H1A3 109.5
O1A C2A C1A 119.0(3)
O1A C2A C3A 119.1(3)
C1A C2A C3A 121.9(3)
N1A C3A C2A 122.9(2)
N1A C3A C4A 114.4(2)
C2A C3A C4A 122.7(2)
O2A C4A C3A 121.0(2)
O2A C4A C5A 119.8(2)
C3A C4A C5A 119.2(2)
C4A C5A H5A1 109.5
C4A C5A H5A2 109.5
H5A1 C5A H5A2 109.5
C4A C5A H5A3 109.5
H5A1 C5A H5A3 109.5
H5A2 C5A H5A3 109.5
C11A C6A C7A 120.5(2)
C11A C6A N2A 117.0(2)
C7A C6A N2A 122.5(2)
C8A C7A C6A 117.2(2)
C8A C7A H7A 121.4
C6A C7A H7A 121.4
C7A C8A C9A 123.8(2)
C7A C8A N3A 117.7(2)
C9A C8A N3A 118.4(2)
C10A C9A C8A 117.5(3)
C10A C9A H9A 121.2
C8A C9A H9A 121.2
C9A C10A C11A 120.4(3)
C9A C10A H10A 119.8
C11A C10A H10A 119.8
C6A C11A C10A 120.5(2)
C6A C11A H11A 119.7
C10A C11A H11A 119.7

loop_
_geom_bond_atom_site_label_1
_geom_bond_atom_site_label_2
_geom_bond_distance
Cu1 N7 1.9395(18)
Cu1 N8 1.9434(18)
Cu1 N2 1.9527(18)
Cu1 N5 1.9573(18)
O1 C4 1.221(3)
O2 N3 1.207(3)
O3 N3 1.220(3)
O4 C15 1.225(3)
O5 N6 1.223(2)
O6 N6 1.224(3)
N1 N2 1.309(2)
N1 C3 1.334(3)
N2 C6 1.424(3)
N3 C8 1.473(3)
N4 N5 1.315(2)
N4 C14 1.326(3)
N5 C17 1.421(3)
N6 C19 1.470(3)
N7 C2 1.296(3)
N7 C23 1.469(3)
N8 C13 1.292(3)
N8 C24 1.471(3)
C1 C2 1.513(3)
C1 H1A 0.9800
C1 H1B 0.9800
C1 H1C 0.9800
C2 C3 1.459(3)
C3 C4 1.477(3)
C4 C5 1.503(3)
C5 H5A 0.9800
C5 H5B 0.9800
C5 H5C 0.9800
C6 C7 1.391(3)
C6 C11 1.397(3)
C7 C8 1.379(3)
C7 H7 0.9500
C8 C9 1.386(3)
C9 C10 1.381(3)
C9 H9 0.9500
C10 C11 1.385(3)
C10 H10 0.9500
C11 H11 0.9500
C12 C13 1.501(3)
C12 H12A 0.9800
C12 H12B 0.9800
C12 H12C 0.9800
C13 C14 1.463(3)
C14 C15 1.479(3)
C15 C16 1.502(3)
C16 H16A 0.9800
C16 H16B 0.9800
C16 H16C 0.9800
C17 C22 1.394(3)
C17 C18 1.397(3)
C18 C19 1.372(3)
C18 H18 0.9500
C19 C20 1.386(3)
C20 C21 1.387(3)
C20 H20 0.9500
C21 C22 1.384(3)
C21 H21 0.9500
C22 H22 0.9500
C23 C24 1.516(3)
C23 H23A 0.9900
C23 H23B 0.9900
C24 H24A 0.9900
C24 H24B 0.9900
O1A C2A 1.230(3)
O2A C4A 1.224(3)
O3A N3A 1.224(3)
O4A N3A 1.223(3)
N1A N2A 1.305(3)
N1A C3A 1.329(3)
N2A C6A 1.406(3)
N2A H2A 0.898(10)
N3A C8A 1.467(3)
C1A C2A 1.481(4)
C1A H1A1 0.9800
C1A H1A2 0.9800
C1A H1A3 0.9800
C2A C3A 1.482(4)
C3A C4A 1.485(4)
C4A C5A 1.501(4)
C5A H5A1 0.9800
C5A H5A2 0.9800
C5A H5A3 0.9800
C6A C11A 1.382(4)
C6A C7A 1.390(4)
C7A C8A 1.375(4)
C7A H7A 0.9500
C8A C9A 1.386(4)
C9A C10A 1.379(4)
C9A H9A 0.9500
C10A C11A 1.382(4)
C10A H10A 0.9500
C11A H11A 0.9500

loop_
_geom_hbond_atom_site_label_D
_geom_hbond_atom_site_label_H
_geom_hbond_atom_site_label_A
_geom_hbond_site_symmetry_A
_geom_hbond_distance_DH
_geom_hbond_distance_HA
_geom_hbond_distance_DA
_geom_hbond_angle_DHA
C11A H11A O4A 4_557 0.95 2.43 3.320(3) 155.6
N2A H2A O1A . 0.898(10) 1.81(2) 2.531(3) 135(3)
C22 H22 O1 5_556 0.95 2.27 3.207(3) 168.6
C16 H16A O5 6_656 0.98 2.63 3.532(3) 153.9
C12 H12B O3A 6_657 0.98 2.53 3.413(3) 150.5
C11 H11 O3 6_556 0.95 2.50 3.350(3) 149.7
C5 H5C O3 6_556 0.98 2.65 3.426(3) 136.7
C1 H1B O3A 3_546 0.98 2.58 3.490(3) 153.7
C1 H1B O1 . 0.98 2.34 2.842(3) 110.6

loop_
_geom_torsion_atom_site_label_1
_geom_torsion_atom_site_label_2
_geom_torsion_atom_site_label_3
_geom_torsion_atom_site_label_4
_geom_torsion
C3 N1 N2 C6 174.16(18)
C3 N1 N2 Cu1 -25.0(3)
C14 N4 N5 C17 175.52(19)
C14 N4 N5 Cu1 -27.2(3)
C23 N7 C2 C3 -171.5(2)
Cu1 N7 C2 C3 4.0(3)
C23 N7 C2 C1 2.7(3)
Cu1 N7 C2 C1 178.17(17)
N2 N1 C3 C2 -12.0(3)
N2 N1 C3 C4 172.09(19)
N7 C2 C3 N1 23.5(3)
C1 C2 C3 N1 -150.7(2)
N7 C2 C3 C4 -161.0(2)
C1 C2 C3 C4 24.8(3)
N1 C3 C4 O1 -168.9(2)
C2 C3 C4 O1 15.1(3)
N1 C3 C4 C5 7.6(3)
C2 C3 C4 C5 -168.4(2)
N1 N2 C6 C7 -156.94(19)
Cu1 N2 C6 C7 41.6(2)
N1 N2 C6 C11 26.1(3)
Cu1 N2 C6 C11 -135.30(18)
C11 C6 C7 C8 3.0(3)
N2 C6 C7 C8 -173.99(19)
C6 C7 C8 C9 -1.2(3)
C6 C7 C8 N3 176.08(19)
O2 N3 C8 C7 3.4(3)
O3 N3 C8 C7 -176.3(2)
O2 N3 C8 C9 -179.2(2)
O3 N3 C8 C9 1.1(3)
C7 C8 C9 C10 -1.4(3)
N3 C8 C9 C10 -178.7(2)
C8 C9 C10 C11 2.3(3)
C9 C10 C11 C6 -0.5(3)
C7 C6 C11 C10 -2.2(3)
N2 C6 C11 C10 174.6(2)
C24 N8 C13 C14 -177.5(2)
Cu1 N8 C13 C14 2.6(3)
C24 N8 C13 C12 -2.3(3)
Cu1 N8 C13 C12 177.78(18)
N5 N4 C14 C13 -8.6(3)
N5 N4 C14 C15 173.19(19)
N8 C13 C14 N4 22.3(4)
C12 C13 C14 N4 -153.0(2)
N8 C13 C14 C15 -159.6(2)
C12 C13 C14 C15 25.1(3)
N4 C14 C15 O4 -172.4(2)
C13 C14 C15 O4 9.2(4)
N4 C14 C15 C16 4.4(3)
C13 C14 C15 C16 -174.0(2)
N4 N5 C17 C22 -162.16(19)
Cu1 N5 C17 C22 40.6(3)
N4 N5 C17 C18 20.8(3)
Cu1 N5 C17 C18 -136.36(17)
C22 C17 C18 C19 -1.5(3)
N5 C17 C18 C19 175.48(19)
C17 C18 C19 C20 1.0(3)
C17 C18 C19 N6 -176.94(18)
O5 N6 C19 C18 -176.2(2)
O6 N6 C19 C18 3.9(3)
O5 N6 C19 C20 5.9(3)
O6 N6 C19 C20 -174.1(2)
C18 C19 C20 C21 0.1(3)
N6 C19 C20 C21 177.9(2)
C19 C20 C21 C22 -0.5(3)
C20 C21 C22 C17 0.0(3)
C18 C17 C22 C21 1.1(3)
N5 C17 C22 C21 -176.0(2)
C2 N7 C23 C24 -156.1(2)
Cu1 N7 C23 C24 27.8(2)
C13 N8 C24 C23 -149.4(2)
Cu1 N8 C24 C23 30.5(2)
N7 C23 C24 N8 -37.7(3)
C3A N1A N2A C6A 176.1(2)
N2A N1A C3A C2A -5.2(4)
N2A N1A C3A C4A 175.8(2)
O1A C2A C3A N1A 6.4(4)
C1A C2A C3A N1A -171.8(2)
O1A C2A C3A C4A -174.6(3)
C1A C2A C3A C4A 7.2(4)
N1A C3A C4A O2A -168.4(2)
C2A C3A C4A O2A 12.5(4)
N1A C3A C4A C5A 11.1(3)
C2A C3A C4A C5A -167.9(2)
N1A N2A C6A C11A -179.2(2)
N1A N2A C6A C7A -0.9(4)
C11A C6A C7A C8A 0.5(3)
N2A C6A C7A C8A -177.7(2)
C6A C7A C8A C9A 0.0(4)
C6A C7A C8A N3A 178.6(2)
O4A N3A C8A C7A 175.2(2)
O3A N3A C8A C7A -5.2(3)
O4A N3A C8A C9A -6.1(3)
O3A N3A C8A C9A 173.5(2)
C7A C8A C9A C10A -0.2(4)
N3A C8A C9A C10A -178.8(2)
C8A C9A C10A C11A -0.1(4)
C7A C6A C11A C10A -0.7(4)
N2A C6A C11A C10A 177.6(2)
C9A C10A C11A C6A 0.5(4)

_cod_database_fobs_code 2242950
